data_2211135
loop_
_publ_author_name
'Ming-Guo Liu'
'Chun-Lin Ni'

_publ_section_title
;
 Bis[(4-bromo-2-fluorobenzyl)triphenylphosphonium]
 bis(1,2-dicyanoethene-1,2-dithiolato)nickelate(II)
;
_journal_coeditor_code NG2114
_journal_issue 11
_journal_name_full 'Acta Crystallographica Section E'
_journal_page_first m2851
_journal_page_last m2852
_journal_paper_doi 10.1107/S1600536806040359
_journal_volume 62
_journal_year 2006
_chemical_formula_iupac '(C25 H20 Br F P)2 , [Ni (C4 N2 S2)2]'
_chemical_formula_moiety '2[C25 H20 Br F P] + , [(C4 N2 S2)2 Ni] 2-'
_chemical_formula_sum 'C58 H40 Br2 F2 N4 Ni P2 S4'
_chemical_formula_weight 1239.65
_chemical_name_systematic
;
Bis[(4-bromo-2-fluorobenzyl)triphenylphosphonium]
bis(1,2-dicyanoethene-1,2-dithiolato)nickelate(II)
;
_space_group_IT_number 14
_symmetry_cell_setting monoclinic
_symmetry_space_group_name_Hall '-P 2ybc'
_symmetry_space_group_name_H-M 'P 1 21/c 1'
_atom_sites_solution_hydrogens geom
_atom_sites_solution_primary direct
_atom_sites_solution_secondary difmap
_audit_creation_method SHELXL2000
_cell_angle_alpha 90.00
_cell_angle_beta 115.18(3)
_cell_angle_gamma 90.00
_cell_formula_units_Z 2
_cell_length_a 11.210(2)
_cell_length_b 28.436(6)
_cell_length_c 9.604(2)
_cell_measurement_reflns_used 2698
_cell_measurement_temperature 293(2)
_cell_measurement_theta_max 20.00
_cell_measurement_theta_min 2.46
_cell_volume 2770.5(12)
_computing_cell_refinement 'SAINT (Bruker, 2000)'
_computing_data_collection 'SMART (Bruker, 2000)'
_computing_data_reduction SAINT
_computing_molecular_graphics SHELXTL
_computing_publication_material SHELXTL
_computing_structure_refinement SHELXTL
_computing_structure_solution 'SHELXTL (Bruker, 2000)'
_diffrn_ambient_temperature 293(2)
_diffrn_measured_fraction_theta_full 0.997
_diffrn_measured_fraction_theta_max 0.997
_diffrn_measurement_device_type 'Bruker SMART area-detector'
_diffrn_measurement_method '\f and \w'
_diffrn_radiation_monochromator graphite
_diffrn_radiation_source 'fine-focus sealed tube'
_diffrn_radiation_type MoK\a
_diffrn_radiation_wavelength 0.71073
_diffrn_reflns_av_R_equivalents 0.0357
_diffrn_reflns_av_sigmaI/netI 0.0409
_diffrn_reflns_limit_h_max 13
_diffrn_reflns_limit_h_min -13
_diffrn_reflns_limit_k_max 33
_diffrn_reflns_limit_k_min -27
_diffrn_reflns_limit_l_max 11
_diffrn_reflns_limit_l_min -11
_diffrn_reflns_number 14846
_diffrn_reflns_theta_full 25.00
_diffrn_reflns_theta_max 25.00
_diffrn_reflns_theta_min 2.13
_diffrn_standards_decay_% 0
_exptl_absorpt_coefficient_mu 2.050
_exptl_absorpt_correction_T_max 0.736
_exptl_absorpt_correction_T_min 0.562
_exptl_absorpt_correction_type multi-scan
_exptl_absorpt_process_details '(SADABS; Bruker, 2000)'
_exptl_crystal_colour red
_exptl_crystal_density_diffrn 1.486
_exptl_crystal_density_method 'not measured'
_exptl_crystal_description block
_exptl_crystal_F_000 1252
_exptl_crystal_size_max 0.38
_exptl_crystal_size_mid 0.24
_exptl_crystal_size_min 0.15
_refine_diff_density_max 1.927
_refine_diff_density_min -1.392
_refine_ls_extinction_method none
_refine_ls_goodness_of_fit_ref 1.059
_refine_ls_hydrogen_treatment constr
_refine_ls_matrix_type full
_refine_ls_number_parameters 331
_refine_ls_number_reflns 4860
_refine_ls_number_restraints 0
_refine_ls_restrained_S_all 1.059
_refine_ls_R_factor_all 0.1208
_refine_ls_R_factor_gt 0.0862
_refine_ls_shift/su_max 0.000
_refine_ls_shift/su_mean 0.000
_refine_ls_structure_factor_coef Fsqd
_refine_ls_weighting_details 'calc w = 1/[\s^2^(Fo^2^)+(0.18P)^2^+1.8P] where P=(Fo^2^+2Fc^2^)/3'
_refine_ls_weighting_scheme calc
_refine_ls_wR_factor_gt 0.2716
_refine_ls_wR_factor_ref 0.2935
_reflns_number_gt 3073
_reflns_number_total 4860
_reflns_threshold_expression I>2\s(I)
_cod_data_source_file ng2114.cif
_cod_data_source_block I
_cod_depositor_comments
;
The following automatic conversions were performed:
'_symmetry_cell_setting' value 'Monoclinic' changed to 'monoclinic'
according to '/home/saulius/struct/CIF-dictionaries/cif_core.dic'
dictionary named 'cif_core.dic' version 2.4.1 from 2010-06-29.

Automatic conversion script
Id: cif_fix_enum 1527 2010-12-29 10:47:43Z saulius 

The following automatic conversions were performed:

'_symmetry_cell_setting' value 'Monoclinic' changed to 'monoclinic'
according to /home/saulius/struct/CIF-dictionaries/cif_core.dic
dictionary named 'cif_core.dic' version 2.4.1 from 2010-06-29.

Automatic conversion script
Id: cif_fix_values 1715 2011-07-08 13:25:40Z adriana 
;
_cod_original_sg_symbol_H-M 'P 21/c'
_cod_database_code 2211135
_cod_database_fobs_code 2211135

loop_
_symmetry_equiv_pos_as_xyz
'x, y, z'
'-x, y+1/2, -z+1/2'
'-x, -y, -z'
'x, -y-1/2, z-1/2'

loop_
_atom_site_type_symbol
_atom_site_label
_atom_site_fract_x
_atom_site_fract_y
_atom_site_fract_z
_atom_site_U_iso_or_equiv
_atom_site_adp_type
_atom_site_calc_flag
_atom_site_refinement_flags
_atom_site_occupancy
Ni Ni1 0.0000 0.0000 0.5000 0.0668(4) Uani d S 1
P P1 0.6816(2) 0.37863(6) 0.0172(2) 0.0784(6) Uani d . 1
S S1 0.08850(19) 0.05582(7) 0.42280(18) 0.0822(6) Uani d . 1
S S2 0.10009(19) 0.02253(7) 0.73864(17) 0.0802(6) Uani d . 1
F F1 0.7800(6) 0.2926(2) -0.1916(5) 0.1267(18) Uani d . 1
N N1 0.3233(9) 0.1563(3) 0.5771(10) 0.129(3) Uani d . 1
N N2 0.3337(10) 0.1147(3) 0.9738(9) 0.145(3) Uani d . 1
Br Br1 1.08501(18) 0.17985(8) 0.2198(3) 0.2396(12) Uani d . 1
C C1 0.2618(9) 0.1244(4) 0.5845(10) 0.103(3) Uani d . 1
C C2 0.1865(7) 0.0848(3) 0.5919(8) 0.0801(18) Uani d . 1
C C3 0.1919(7) 0.0705(2) 0.7276(8) 0.0759(17) Uani d . 1
C C4 0.2708(9) 0.0952(3) 0.8671(9) 0.099(2) Uani d . 1
C C5 0.8704(8) 0.2879(4) -0.0442(10) 0.100(2) Uani d . 1
C C6 0.9200(9) 0.2453(4) -0.0019(12) 0.120(3) Uani d . 1
H H6 0.8939 0.2196 -0.0683 0.144 Uiso calc R 1
C C7 1.0150(11) 0.2418(5) 0.1512(19) 0.145(4) Uani d . 1
C C8 1.0598(10) 0.2767(7) 0.2475(13) 0.142(5) Uani d . 1
H H8 1.1276 0.2728 0.3453 0.170 Uiso calc R 1
C C9 0.9987(10) 0.3215(5) 0.1944(10) 0.123(4) Uani d . 1
H H9 1.0254 0.3471 0.2608 0.148 Uiso calc R 1
C C10 0.9006(8) 0.3276(3) 0.0463(9) 0.094(2) Uani d . 1
C C11 0.8322(9) 0.3722(3) -0.0113(10) 0.098(3) Uani d . 1
H H11A 0.8099 0.3746 -0.1204 0.118 Uiso calc R 1
H H11B 0.8916 0.3979 0.0403 0.118 Uiso calc R 1
C C12 0.6205(8) 0.2861(2) 0.0438(8) 0.084(2) Uani d . 1
H H12 0.6889 0.2870 0.1422 0.100 Uiso calc R 1
C C13 0.5527(8) 0.2452(2) -0.0121(9) 0.088(2) Uani d . 1
H H13 0.5761 0.2183 0.0487 0.105 Uiso calc R 1
C C14 0.4524(8) 0.2432(3) -0.1539(10) 0.093(2) Uani d . 1
H H14 0.4067 0.2152 -0.1888 0.111 Uiso calc R 1
C C15 0.4173(8) 0.2820(3) -0.2469(9) 0.091(2) Uani d . 1
H H15 0.3485 0.2805 -0.3449 0.109 Uiso calc R 1
C C16 0.4855(7) 0.3237(3) -0.1931(7) 0.0798(18) Uani d . 1
H H16 0.4630 0.3503 -0.2556 0.096 Uiso calc R 1
C C17 0.5869(7) 0.3259(2) -0.0468(7) 0.0674(16) Uani d . 1
C C18 0.4635(12) 0.4344(3) -0.0991(11) 0.113(3) Uani d . 1
H H18 0.4343 0.4153 -0.0415 0.135 Uiso calc R 1
C C19 0.3819(12) 0.4694(3) -0.1889(12) 0.119(3) Uani d . 1
H H19 0.2989 0.4743 -0.1914 0.143 Uiso calc R 1
C C20 0.4273(15) 0.4970(3) -0.2752(14) 0.129(4) Uani d . 1
H H20 0.3734 0.5204 -0.3382 0.155 Uiso calc R 1
C C21 0.5476(14) 0.4903(4) -0.2691(12) 0.123(4) Uani d . 1
H H21 0.5755 0.5094 -0.3280 0.148 Uiso calc R 1
C C22 0.6322(10) 0.4557(3) -0.1776(9) 0.100(3) Uani d . 1
H H22 0.7161 0.4517 -0.1733 0.119 Uiso calc R 1
C C23 0.5863(9) 0.4271(2) -0.0925(8) 0.086(2) Uani d . 1
C C24 0.6530(8) 0.3705(2) 0.2884(8) 0.0814(19) Uani d . 1
H H24 0.5782 0.3527 0.2325 0.098 Uiso calc R 1
C C25 0.6889(10) 0.3801(3) 0.4429(9) 0.101(3) Uani d . 1
H H25 0.6381 0.3684 0.4903 0.122 Uiso calc R 1
C C26 0.7967(11) 0.4064(3) 0.5252(10) 0.116(3) Uani d . 1
H H26 0.8200 0.4122 0.6288 0.140 Uiso calc R 1
C C27 0.8708(10) 0.4240(4) 0.4572(11) 0.125(3) Uani d . 1
H H27 0.9450 0.4420 0.5145 0.150 Uiso calc R 1
C C28 0.8372(9) 0.4158(3) 0.3042(10) 0.114(3) Uani d . 1
H H28 0.8866 0.4289 0.2570 0.136 Uiso calc R 1
C C29 0.7281(8) 0.3874(2) 0.2197(8) 0.084(2) Uani d . 1

loop_
_atom_site_aniso_label
_atom_site_aniso_U_11
_atom_site_aniso_U_22
_atom_site_aniso_U_33
_atom_site_aniso_U_12
_atom_site_aniso_U_13
_atom_site_aniso_U_23
Ni1 0.0688(7) 0.0706(8) 0.0498(6) 0.0167(5) 0.0147(5) -0.0044(5)
P1 0.1049(15) 0.0754(12) 0.0653(10) -0.0243(9) 0.0462(10) -0.0101(8)
S1 0.0884(13) 0.0932(13) 0.0549(9) -0.0004(9) 0.0209(9) -0.0071(8)
S2 0.0900(12) 0.0858(12) 0.0525(9) 0.0128(9) 0.0185(8) -0.0046(8)
F1 0.130(4) 0.147(5) 0.077(3) 0.023(3) 0.019(3) -0.033(3)
N1 0.136(7) 0.135(7) 0.110(6) -0.043(6) 0.046(5) -0.030(5)
N2 0.165(8) 0.143(7) 0.076(5) 0.003(6) 0.002(5) -0.030(5)
Br1 0.1523(15) 0.252(2) 0.307(3) 0.0844(13) 0.0902(16) 0.1315(19)
C1 0.090(6) 0.122(7) 0.080(5) -0.018(5) 0.020(4) -0.025(5)
C2 0.072(4) 0.089(5) 0.068(4) 0.009(4) 0.018(3) -0.012(3)
C3 0.074(4) 0.075(4) 0.065(4) 0.011(3) 0.016(3) -0.010(3)
C4 0.114(6) 0.090(5) 0.064(4) 0.002(4) 0.010(4) -0.013(4)
C5 0.082(5) 0.129(7) 0.083(5) -0.001(5) 0.029(4) -0.018(5)
C6 0.077(6) 0.164(10) 0.110(7) 0.018(6) 0.031(5) -0.001(6)
C7 0.074(7) 0.191(13) 0.171(12) 0.022(7) 0.053(8) 0.061(10)
C8 0.068(6) 0.240(17) 0.094(7) -0.012(8) 0.012(5) 0.026(9)
C9 0.082(6) 0.207(12) 0.075(5) -0.050(7) 0.029(5) -0.019(6)
C10 0.088(5) 0.122(7) 0.080(5) -0.036(5) 0.043(4) -0.020(5)
C11 0.113(6) 0.112(7) 0.088(5) -0.032(5) 0.060(5) -0.018(5)
C12 0.112(6) 0.069(4) 0.071(4) -0.016(4) 0.040(4) -0.012(3)
C13 0.110(6) 0.064(4) 0.091(5) -0.010(4) 0.045(5) -0.006(4)
C14 0.100(6) 0.074(5) 0.104(6) -0.012(4) 0.044(5) -0.021(4)
C15 0.084(5) 0.102(6) 0.071(4) -0.005(4) 0.019(4) -0.018(4)
C16 0.089(5) 0.086(5) 0.059(4) -0.005(4) 0.026(4) -0.003(3)
C17 0.081(4) 0.069(4) 0.055(3) -0.006(3) 0.031(3) -0.005(3)
C18 0.179(10) 0.081(5) 0.116(7) 0.003(6) 0.099(7) 0.016(5)
C19 0.168(9) 0.087(6) 0.128(7) 0.016(6) 0.087(7) 0.022(5)
C20 0.195(13) 0.077(6) 0.128(8) -0.001(6) 0.080(9) 0.021(5)
C21 0.178(11) 0.098(7) 0.107(7) -0.044(7) 0.075(8) 0.003(5)
C22 0.141(7) 0.080(5) 0.086(5) -0.033(5) 0.057(5) 0.000(4)
C23 0.130(7) 0.072(4) 0.075(4) -0.019(4) 0.061(5) -0.006(3)
C24 0.110(6) 0.075(4) 0.062(4) -0.017(4) 0.040(4) -0.007(3)
C25 0.135(7) 0.104(6) 0.076(5) -0.028(5) 0.055(5) -0.008(4)
C26 0.154(9) 0.120(7) 0.074(5) -0.028(6) 0.048(6) -0.027(5)
C27 0.117(7) 0.156(9) 0.101(6) -0.049(7) 0.044(6) -0.054(6)
C28 0.117(7) 0.144(8) 0.091(6) -0.059(6) 0.055(5) -0.047(5)
C29 0.108(6) 0.077(4) 0.072(4) -0.030(4) 0.044(4) -0.017(3)

loop_
_atom_type_symbol
_atom_type_description
_atom_type_scat_dispersion_real
_atom_type_scat_dispersion_imag
_atom_type_scat_source
C C 0.0033 0.0016 'International Tables Vol C Tables 4.2.6.8 and 6.1.1.4'
H H 0.0000 0.0000 'International Tables Vol C Tables 4.2.6.8 and 6.1.1.4'
N N 0.0061 0.0033 'International Tables Vol C Tables 4.2.6.8 and 6.1.1.4'
F F 0.0171 0.0103 'International Tables Vol C Tables 4.2.6.8 and 6.1.1.4'
P P 0.1023 0.0942 'International Tables Vol C Tables 4.2.6.8 and 6.1.1.4'
S S 0.1246 0.1234 'International Tables Vol C Tables 4.2.6.8 and 6.1.1.4'
Ni Ni 0.3393 1.1124 'International Tables Vol C Tables 4.2.6.8 and 6.1.1.4'
Br Br -0.2901 2.4595 'International Tables Vol C Tables 4.2.6.8 and 6.1.1.4'

loop_
_geom_angle_atom_site_label_1
_geom_angle_atom_site_label_2
_geom_angle_atom_site_label_3
_geom_angle_site_symmetry_1
_geom_angle_site_symmetry_3
_geom_angle
_geom_angle_publ_flag
S1 Ni1 S1 . 3_556 180.00(11) ?
S1 Ni1 S2 . 3_556 87.77(7) yes
S1 Ni1 S2 3_556 3_556 92.23(7) ?
S1 Ni1 S2 . . 92.23(7) yes
S1 Ni1 S2 3_556 . 87.77(7) ?
S2 Ni1 S2 3_556 . 180.0 ?
C23 P1 C17 . . 109.0(3) ?
C23 P1 C29 . . 110.8(4) ?
C17 P1 C29 . . 110.1(3) ?
C23 P1 C11 . . 110.3(4) ?
C17 P1 C11 . . 108.4(3) ?
C29 P1 C11 . . 108.3(4) ?
C2 S1 Ni1 . . 103.2(3) ?
C3 S2 Ni1 . . 102.7(2) ?
N1 C1 C2 . . 179.0(10) ?
C3 C2 C1 . . 120.3(7) ?
C3 C2 S1 . . 121.0(6) ?
C1 C2 S1 . . 118.8(6) ?
C2 C3 C4 . . 120.8(7) ?
C2 C3 S2 . . 120.9(5) ?
C4 C3 S2 . . 118.2(6) ?
N2 C4 C3 . . 178.5(12) ?
C6 C5 F1 . . 116.3(8) ?
C6 C5 C10 . . 126.8(9) ?
F1 C5 C10 . . 116.9(9) ?
C5 C6 C7 . . 114.8(11) ?
C5 C6 H6 . . 122.6 ?
C7 C6 H6 . . 122.6 ?
C8 C7 C6 . . 125.5(13) ?
C8 C7 Br1 . . 118.4(12) ?
C6 C7 Br1 . . 116.1(13) ?
C7 C8 C9 . . 116.3(11) ?
C7 C8 H8 . . 121.9 ?
C9 C8 H8 . . 121.9 ?
C10 C9 C8 . . 121.8(11) ?
C10 C9 H9 . . 119.1 ?
C8 C9 H9 . . 119.1 ?
C5 C10 C9 . . 114.7(10) ?
C5 C10 C11 . . 121.5(8) ?
C9 C10 C11 . . 123.8(9) ?
C10 C11 P1 . . 113.5(5) ?
C10 C11 H11A . . 108.9 ?
P1 C11 H11A . . 108.9 ?
C10 C11 H11B . . 108.9 ?
P1 C11 H11B . . 108.9 ?
H11A C11 H11B . . 107.7 ?
C13 C12 C17 . . 119.5(7) ?
C13 C12 H12 . . 120.2 ?
C17 C12 H12 . . 120.2 ?
C14 C13 C12 . . 121.1(7) ?
C14 C13 H13 . . 119.4 ?
C12 C13 H13 . . 119.4 ?
C13 C14 C15 . . 120.7(7) ?
C13 C14 H14 . . 119.7 ?
C15 C14 H14 . . 119.7 ?
C14 C15 C16 . . 119.2(7) ?
C14 C15 H15 . . 120.4 ?
C16 C15 H15 . . 120.4 ?
C17 C16 C15 . . 120.1(7) ?
C17 C16 H16 . . 119.9 ?
C15 C16 H16 . . 119.9 ?
C12 C17 C16 . . 119.4(6) ?
C12 C17 P1 . . 120.6(5) ?
C16 C17 P1 . . 119.9(5) ?
C23 C18 C19 . . 121.8(8) ?
C23 C18 H18 . . 119.1 ?
C19 C18 H18 . . 119.1 ?
C18 C19 C20 . . 117.8(11) ?
C18 C19 H19 . . 121.1 ?
C20 C19 H19 . . 121.1 ?
C21 C20 C19 . . 120.9(11) ?
C21 C20 H20 . . 119.6 ?
C19 C20 H20 . . 119.6 ?
C20 C21 C22 . . 122.2(9) ?
C20 C21 H21 . . 118.9 ?
C22 C21 H21 . . 118.9 ?
C21 C22 C23 . . 117.3(9) ?
C21 C22 H22 . . 121.3 ?
C23 C22 H22 . . 121.3 ?
C18 C23 C22 . . 119.9(8) ?
C18 C23 P1 . . 118.9(6) ?
C22 C23 P1 . . 121.1(7) ?
C29 C24 C25 . . 119.4(7) ?
C29 C24 H24 . . 120.3 ?
C25 C24 H24 . . 120.3 ?
C26 C25 C24 . . 120.9(8) ?
C26 C25 H25 . . 119.5 ?
C24 C25 H25 . . 119.5 ?
C27 C26 C25 . . 120.1(8) ?
C27 C26 H26 . . 119.9 ?
C25 C26 H26 . . 119.9 ?
C26 C27 C28 . . 120.5(8) ?
C26 C27 H27 . . 119.7 ?
C28 C27 H27 . . 119.7 ?
C27 C28 C29 . . 119.5(8) ?
C27 C28 H28 . . 120.3 ?
C29 C28 H28 . . 120.3 ?
C24 C29 C28 . . 119.4(7) ?
C24 C29 P1 . . 121.3(5) ?
C28 C29 P1 . . 119.0(6) ?

loop_
_geom_bond_atom_site_label_1
_geom_bond_atom_site_label_2
_geom_bond_site_symmetry_2
_geom_bond_distance
_geom_bond_publ_flag
Ni1 S1 . 2.163(2) yes
Ni1 S1 3_556 2.163(2) ?
Ni1 S2 3_556 2.1758(17) ?
Ni1 S2 . 2.1758(17) yes
P1 C23 . 1.787(8) ?
P1 C17 . 1.788(6) ?
P1 C29 . 1.804(7) ?
P1 C11 . 1.832(8) ?
S1 C2 . 1.733(7) ?
S2 C3 . 1.738(8) ?
F1 C5 . 1.352(10) ?
N1 C1 . 1.159(11) ?
N2 C4 . 1.113(10) ?
Br1 C7 . 1.926(13) ?
C1 C2 . 1.428(12) ?
C2 C3 . 1.342(10) ?
C3 C4 . 1.437(10) ?
C5 C6 . 1.323(13) ?
C5 C10 . 1.377(11) ?
C6 C7 . 1.405(16) ?
C6 H6 . 0.9300 ?
C7 C8 . 1.303(18) ?
C8 C9 . 1.433(17) ?
C8 H8 . 0.9300 ?
C9 C10 . 1.389(13) ?
C9 H9 . 0.9300 ?
C10 C11 . 1.462(12) ?
C11 H11A . 0.9700 ?
C11 H11B . 0.9700 ?
C12 C13 . 1.369(9) ?
C12 C17 . 1.379(9) ?
C12 H12 . 0.9300 ?
C13 C14 . 1.348(11) ?
C13 H13 . 0.9300 ?
C14 C15 . 1.369(11) ?
C14 H14 . 0.9300 ?
C15 C16 . 1.386(10) ?
C15 H15 . 0.9300 ?
C16 C17 . 1.382(9) ?
C16 H16 . 0.9300 ?
C18 C23 . 1.366(13) ?
C18 C19 . 1.377(13) ?
C18 H18 . 0.9300 ?
C19 C20 . 1.386(13) ?
C19 H19 . 0.9300 ?
C20 C21 . 1.339(16) ?
C20 H20 . 0.9300 ?
C21 C22 . 1.389(15) ?
C21 H21 . 0.9300 ?
C22 C23 . 1.398(10) ?
C22 H22 . 0.9300 ?
C24 C29 . 1.359(10) ?
C24 C25 . 1.389(10) ?
C24 H24 . 0.9300 ?
C25 C26 . 1.352(12) ?
C25 H25 . 0.9300 ?
C26 C27 . 1.352(12) ?
C26 H26 . 0.9300 ?
C27 C28 . 1.373(12) ?
C27 H27 . 0.9300 ?
C28 C29 . 1.400(10) ?
C28 H28 . 0.9300 ?

loop_
_geom_hbond_atom_site_label_D
_geom_hbond_atom_site_label_H
_geom_hbond_atom_site_label_A
_geom_hbond_site_symmetry_A
_geom_hbond_distance_DH
_geom_hbond_distance_HA
_geom_hbond_distance_DA
_geom_hbond_angle_DHA
_geom_hbond_publ_flag
C16 H16 N2 4_564 0.93 2.58 3.400(11) 147.8 yes
C24 H24 N1 4_565 0.93 2.61 3.460(13) 151.7 yes
C28 H28 S2 4_665 0.93 2.83 3.706(9) 156.9 yes

loop_
_geom_torsion_atom_site_label_1
_geom_torsion_atom_site_label_2
_geom_torsion_atom_site_label_3
_geom_torsion_atom_site_label_4
_geom_torsion_site_symmetry_1
_geom_torsion
S1 Ni1 S1 C2 3_556 12E1(10)
S2 Ni1 S1 C2 3_556 -179.3(2)
S2 Ni1 S1 C2 . 0.7(2)
S1 Ni1 S2 C3 . -0.8(2)
S1 Ni1 S2 C3 3_556 179.2(2)
S2 Ni1 S2 C3 3_556 5E1(3)
N1 C1 C2 C3 . 14E1(7)
N1 C1 C2 S1 . -4E1(7)
Ni1 S1 C2 C3 . -0.3(6)
Ni1 S1 C2 C1 . 179.8(6)
C1 C2 C3 C4 . 1.4(11)
S1 C2 C3 C4 . -178.5(6)
C1 C2 C3 S2 . 179.5(6)
S1 C2 C3 S2 . -0.4(8)
Ni1 S2 C3 C2 . 0.8(6)
Ni1 S2 C3 C4 . 179.0(5)
C2 C3 C4 N2 . -3E1(4)
S2 C3 C4 N2 . 15E1(4)
F1 C5 C6 C7 . 179.1(8)
C10 C5 C6 C7 . -1.4(14)
C5 C6 C7 C8 . -3.2(16)
C5 C6 C7 Br1 . 177.8(7)
C6 C7 C8 C9 . 4.9(18)
Br1 C7 C8 C9 . -176.1(7)
C7 C8 C9 C10 . -2.3(16)
C6 C5 C10 C9 . 3.5(13)
F1 C5 C10 C9 . -177.0(7)
C6 C5 C10 C11 . -175.8(9)
F1 C5 C10 C11 . 3.7(11)
C8 C9 C10 C5 . -1.5(13)
C8 C9 C10 C11 . 177.8(8)
C5 C10 C11 P1 . 88.1(8)
C9 C10 C11 P1 . -91.2(9)
C23 P1 C11 C10 . -167.2(5)
C17 P1 C11 C10 . -48.0(7)
C29 P1 C11 C10 . 71.4(6)
C17 C12 C13 C14 . -0.7(12)
C12 C13 C14 C15 . 1.1(13)
C13 C14 C15 C16 . -0.5(12)
C14 C15 C16 C17 . -0.6(11)
C13 C12 C17 C16 . -0.3(11)
C13 C12 C17 P1 . -175.2(6)
C15 C16 C17 C12 . 1.0(11)
C15 C16 C17 P1 . 175.9(6)
C23 P1 C17 C12 . -161.9(5)
C29 P1 C17 C12 . -40.2(7)
C11 P1 C17 C12 . 78.0(6)
C23 P1 C17 C16 . 23.2(7)
C29 P1 C17 C16 . 144.9(6)
C11 P1 C17 C16 . -96.9(6)
C23 C18 C19 C20 . 0.9(15)
C18 C19 C20 C21 . -1.2(17)
C19 C20 C21 C22 . 0.3(18)
C20 C21 C22 C23 . 1.0(14)
C19 C18 C23 C22 . 0.4(14)
C19 C18 C23 P1 . -176.1(8)
C21 C22 C23 C18 . -1.3(12)
C21 C22 C23 P1 . 175.1(7)
C17 P1 C23 C18 . 54.2(7)
C29 P1 C23 C18 . -67.1(8)
C11 P1 C23 C18 . 173.1(7)
C17 P1 C23 C22 . -122.2(6)
C29 P1 C23 C22 . 116.5(6)
C11 P1 C23 C22 . -3.3(7)
C29 C24 C25 C26 . 0.6(14)
C24 C25 C26 C27 . 0.6(16)
C25 C26 C27 C28 . 0.2(18)
C26 C27 C28 C29 . -2.2(17)
C25 C24 C29 C28 . -2.5(13)
C25 C24 C29 P1 . -176.8(7)
C27 C28 C29 C24 . 3.4(15)
C27 C28 C29 P1 . 177.8(8)
C23 P1 C29 C24 . 92.6(7)
C17 P1 C29 C24 . -28.0(8)
C11 P1 C29 C24 . -146.3(7)
C23 P1 C29 C28 . -81.7(8)
C17 P1 C29 C28 . 157.7(7)
C11 P1 C29 C28 . 39.4(9)
